data_4063009
_journal_name_full Organometallics
_journal_paper_doi 10.1021/om0498246
_journal_year 2004
_chemical_formula_sum 'C44 H36 F6 N6 Os P2'
_chemical_formula_weight 1014.93
_space_group_IT_number 2
_symmetry_cell_setting triclinic
_symmetry_space_group_name_Hall '-P 1'
_symmetry_space_group_name_H-M 'P -1'
_cell_angle_alpha 71.968(1)
_cell_angle_beta 62.053(1)
_cell_angle_gamma 82.167(1)
_cell_formula_units_Z 1
_cell_length_a 10.4469(5)
_cell_length_b 10.5233(6)
_cell_length_c 10.6829(6)
_cell_measurement_temperature 295(2)
_cell_volume 986.46(9)
_diffrn_ambient_temperature 295(2)
_exptl_crystal_density_diffrn 1.708
_cod_depositor_comments
;
The following automatic conversions were performed:
'_symmetry_cell_setting' value 'Triclinic' changed to 'triclinic'
according to '/home/saulius/struct/CIF-dictionaries/cif_core.dic'
dictionary named 'cif_core.dic' version 2.4.1 from 2010-06-29.

Automatic conversion script
Id: cif_fix_enum 1527 2010-12-29 10:47:43Z saulius 
;
_cod_database_code 4063009

loop_
_symmetry_equiv_pos_as_xyz
'x, y, z'
'-x, -y, -z'

loop_
_atom_site_label
_atom_site_type_symbol
_atom_site_fract_x
_atom_site_fract_y
_atom_site_fract_z
_atom_site_U_iso_or_equiv
_atom_site_adp_type
_atom_site_occupancy
_atom_site_symmetry_multiplicity
_atom_site_calc_flag
_atom_site_refinement_flags
_atom_site_disorder_assembly
_atom_site_disorder_group
Os Os 1.0000 0.0000 0.0000 0.02140(5) Uani 1 2 d S . .
P1 P 0.80785(6) 0.04140(5) 0.21571(6) 0.02569(11) Uani 1 1 d . . .
N1 N 0.92646(18) 0.14785(17) -0.13332(19) 0.0263(3) Uani 1 1 d . . .
N2 N 0.84501(18) -0.09875(17) -0.00586(19) 0.0264(3) Uani 1 1 d . . .
N3 N 0.7870(2) -0.22296(18) 0.0640(2) 0.0305(4) Uani 1 1 d . . .
C1 C 0.9764(2) 0.2749(2) -0.1982(3) 0.0320(5) Uani 1 1 d . . .
H1A H 1.045(3) 0.297(3) -0.180(3) 0.038 Uiso 1 1 d . . .
C2 C 0.9280(3) 0.3673(2) -0.2892(3) 0.0425(6) Uani 1 1 d . . .
H2A H 0.9643 0.4543 -0.3314 0.051 Uiso 1 1 calc R . .
C3 C 0.8255(3) 0.3297(3) -0.3173(3) 0.0505(7) Uani 1 1 d . . .
H3A H 0.7908 0.3911 -0.3778 0.061 Uiso 1 1 calc R . .
C4 C 0.7748(3) 0.2002(3) -0.2549(3) 0.0443(6) Uani 1 1 d . . .
H4A H 0.7064 0.1729 -0.2741 0.053 Uiso 1 1 calc R . .
C5 C 0.8259(2) 0.1104(2) -0.1631(2) 0.0304(4) Uani 1 1 d . . .
C6 C 0.7807(2) -0.0279(2) -0.0898(2) 0.0302(4) Uani 1 1 d . . .
C7 C 0.6767(3) -0.1076(2) -0.0761(3) 0.0372(5) Uani 1 1 d . . .
H7A H 0.6156 -0.0857 -0.1207 0.045 Uiso 1 1 calc R . .
C8 C 0.6858(2) -0.2267(2) 0.0196(3) 0.0336(5) Uani 1 1 d . . .
C9 C 0.6060(3) -0.3530(3) 0.0703(3) 0.0448(6) Uani 1 1 d . . .
C10 C 0.6305(2) 0.0525(3) 0.2182(3) 0.0385(5) Uani 1 1 d . . .
H10A H 0.5578 0.0693 0.3086 0.058 Uiso 1 1 calc R . .
H10B H 0.6087 -0.0302 0.2114 0.058 Uiso 1 1 calc R . .
H10C H 0.6319 0.1241 0.1359 0.058 Uiso 1 1 calc R . .
C11 C 0.8026(2) 0.1922(2) 0.2683(2) 0.0306(4) Uani 1 1 d . . .
C12 C 0.8967(3) 0.2977(2) 0.1707(3) 0.0417(6) Uani 1 1 d . . .
H12A H 0.9696 0.2890 0.0805 0.050 Uiso 1 1 calc R . .
C13 C 0.8832(3) 0.4163(3) 0.2059(3) 0.0557(8) Uani 1 1 d . . .
H13A H 0.9484 0.4861 0.1401 0.067 Uiso 1 1 calc R . .
C14 C 0.7747(3) 0.4319(3) 0.3371(3) 0.0490(7) Uani 1 1 d . . .
H14A H 0.7646 0.5127 0.3590 0.059 Uiso 1 1 calc R . .
C15 C 0.6811(3) 0.3278(3) 0.4357(3) 0.0460(6) Uani 1 1 d . . .
H15A H 0.6075 0.3378 0.5250 0.055 Uiso 1 1 calc R . .
C16 C 0.6960(3) 0.2081(3) 0.4025(3) 0.0428(6) Uani 1 1 d . . .
H16A H 0.6336 0.1372 0.4711 0.051 Uiso 1 1 calc R . .
C17 C 0.7814(2) -0.0898(2) 0.3848(2) 0.0324(5) Uani 1 1 d . . .
C18 C 0.6912(3) -0.1986(2) 0.4360(3) 0.0441(6) Uani 1 1 d . . .
H18A H 0.6411 -0.2040 0.3852 0.053 Uiso 1 1 calc R . .
C19 C 0.6750(3) -0.2995(3) 0.5625(3) 0.0593(8) Uani 1 1 d . . .
H19A H 0.6119 -0.3707 0.5977 0.071 Uiso 1 1 calc R . .
C20 C 0.7512(4) -0.2947(3) 0.6356(3) 0.0657(10) Uani 1 1 d . . .
H20A H 0.7404 -0.3627 0.7200 0.079 Uiso 1 1 calc R . .
C21 C 0.8439(4) -0.1892(3) 0.5841(3) 0.0631(9) Uani 1 1 d . . .
H21A H 0.8967 -0.1866 0.6332 0.076 Uiso 1 1 calc R . .
C22 C 0.8593(3) -0.0868(3) 0.4596(3) 0.0465(6) Uani 1 1 d . . .
H22A H 0.9220 -0.0157 0.4258 0.056 Uiso 1 1 calc R . .
F1 F 0.5350(2) -0.39926(19) 0.2172(2) 0.0696(5) Uani 1 1 d . . .
F2 F 0.6914(2) -0.45155(18) 0.0235(2) 0.0718(5) Uani 1 1 d . . .
F3 F 0.5071(2) -0.33789(19) 0.0208(2) 0.0688(5) Uani 1 1 d . . .

loop_
_atom_site_aniso_label
_atom_site_aniso_U_11
_atom_site_aniso_U_22
_atom_site_aniso_U_33
_atom_site_aniso_U_23
_atom_site_aniso_U_13
_atom_site_aniso_U_12
Os 0.02333(7) 0.01881(6) 0.02336(7) -0.00428(4) -0.01219(5) -0.00143(4)
P1 0.0255(2) 0.0241(3) 0.0265(3) -0.0071(2) -0.0105(2) -0.0016(2)
N1 0.0280(8) 0.0231(8) 0.0273(9) -0.0059(7) -0.0130(7) 0.0010(7)
N2 0.0284(9) 0.0238(8) 0.0290(9) -0.0058(7) -0.0144(7) -0.0040(7)
N3 0.0305(9) 0.0265(9) 0.0334(9) -0.0054(7) -0.0137(8) -0.0064(7)
C1 0.0339(11) 0.0263(11) 0.0356(12) -0.0054(9) -0.0172(10) -0.0015(9)
C2 0.0487(14) 0.0282(12) 0.0470(14) 0.0006(10) -0.0256(12) -0.0004(10)
C3 0.0597(17) 0.0399(14) 0.0563(17) 0.0039(12) -0.0407(14) 0.0018(12)
C4 0.0484(14) 0.0416(14) 0.0520(15) -0.0031(11) -0.0359(13) -0.0009(11)
C5 0.0322(11) 0.0299(11) 0.0316(11) -0.0061(9) -0.0177(9) 0.0000(9)
C6 0.0329(11) 0.0299(11) 0.0320(11) -0.0065(9) -0.0189(9) -0.0015(9)
C7 0.0341(12) 0.0438(13) 0.0424(13) -0.0122(11) -0.0232(10) -0.0030(10)
C8 0.0310(11) 0.0344(12) 0.0361(12) -0.0116(9) -0.0128(9) -0.0077(9)
C9 0.0436(14) 0.0421(14) 0.0497(15) -0.0111(12) -0.0198(12) -0.0122(11)
C10 0.0271(11) 0.0495(14) 0.0426(13) -0.0193(11) -0.0157(10) 0.0039(10)
C11 0.0329(11) 0.0278(10) 0.0316(11) -0.0111(9) -0.0137(9) 0.0015(9)
C12 0.0492(14) 0.0314(12) 0.0349(12) -0.0112(10) -0.0085(11) -0.0054(10)
C13 0.072(2) 0.0343(14) 0.0475(16) -0.0151(12) -0.0104(14) -0.0136(13)
C14 0.0652(18) 0.0347(13) 0.0513(16) -0.0228(12) -0.0234(14) 0.0019(12)
C15 0.0465(14) 0.0469(15) 0.0435(14) -0.0258(12) -0.0121(12) 0.0026(12)
C16 0.0404(13) 0.0402(13) 0.0397(13) -0.0163(11) -0.0069(11) -0.0058(10)
C17 0.0362(11) 0.0288(11) 0.0257(10) -0.0073(8) -0.0087(9) -0.0006(9)
C18 0.0418(13) 0.0345(13) 0.0434(14) -0.0077(11) -0.0104(11) -0.0027(10)
C19 0.0586(18) 0.0339(14) 0.0490(16) 0.0016(12) -0.0025(14) -0.0033(12)
C20 0.091(2) 0.0423(16) 0.0345(14) 0.0013(12) -0.0157(16) 0.0127(16)
C21 0.092(2) 0.0594(19) 0.0474(16) -0.0142(15) -0.0431(17) 0.0143(18)
C22 0.0622(17) 0.0407(14) 0.0402(14) -0.0062(11) -0.0283(13) -0.0025(12)
F1 0.0733(12) 0.0684(12) 0.0515(10) 0.0015(9) -0.0170(9) -0.0379(10)
F2 0.0698(12) 0.0448(10) 0.1047(16) -0.0338(10) -0.0333(11) -0.0049(9)
F3 0.0639(11) 0.0672(12) 0.0930(14) -0.0123(10) -0.0492(11) -0.0255(9)

loop_
_geom_bond_atom_site_label_1
_geom_bond_atom_site_label_2
_geom_bond_distance
_geom_bond_site_symmetry_2
_geom_bond_publ_flag
Os N2 2.0735(16) . ?
Os N2 2.0735(16) 2_755 ?
Os N1 2.0898(17) . ?
Os N1 2.0898(17) 2_755 ?
Os P1 2.3616(5) 2_755 ?
Os P1 2.3616(5) . ?
P1 C17 1.826(2) . ?
P1 C11 1.827(2) . ?
P1 C10 1.829(2) . ?
N1 C1 1.349(3) . ?
N1 C5 1.366(3) . ?
N2 N3 1.349(2) . ?
N2 C6 1.351(3) . ?
N3 C8 1.355(3) . ?
C1 C2 1.374(3) . ?
C2 C3 1.372(4) . ?
C3 C4 1.373(4) . ?
C4 C5 1.385(3) . ?
C5 C6 1.446(3) . ?
C6 C7 1.388(3) . ?
C7 C8 1.375(3) . ?
C8 C9 1.479(3) . ?
C9 F2 1.332(3) . ?
C9 F1 1.336(3) . ?
C9 F3 1.337(3) . ?
C11 C12 1.381(3) . ?
C11 C16 1.387(3) . ?
C12 C13 1.383(3) . ?
C13 C14 1.370(4) . ?
C14 C15 1.370(4) . ?
C15 C16 1.381(3) . ?
C17 C18 1.387(3) . ?
C17 C22 1.390(3) . ?
C18 C19 1.389(4) . ?
C19 C20 1.365(5) . ?
C20 C21 1.374(5) . ?
C21 C22 1.384(4) . ?
